data_4132249
loop_
_publ_author_name
'Lu, Yanhui'
'Nakatsuji, Hidefumi'
'Okumura, Yukimasa'
'Yao, Lu'
'Ishihara, Kazuaki'

_publ_section_title
;
 Enantioselective Halo-oxy- and Halo-azacyclizations Induced by Chiral
 Amidophosphate Catalysts and Halo-Lewis Acids.
;
_journal_issue 19
_journal_name_full 'Journal of the American Chemical Society'
_journal_page_first 6039
_journal_page_last 6043
_journal_paper_doi 10.1021/jacs.8b02607
_journal_volume 140
_journal_year 2018
_chemical_absolute_configuration 'CHOOSE rm ad rmad syn or unk'
_chemical_formula_moiety 'C11 H12 Cl I O'
_chemical_formula_sum 'C11 H12 Cl I O'
_chemical_formula_weight 322.57
_space_group_crystal_system orthorhombic
_space_group_IT_number 19
_space_group_name_Hall 'P 2ac 2ab'
_space_group_name_H-M_alt 'P 21 21 21'
_atom_sites_solution_hydrogens geom
_atom_sites_solution_primary direct
_atom_sites_solution_secondary difmap
_cell_angle_alpha 90.0000
_cell_angle_beta 90.0000
_cell_angle_gamma 90.0000
_cell_formula_units_Z 4
_cell_length_a 6.1297(18)
_cell_length_b 12.781(4)
_cell_length_c 14.790(5)
_cell_measurement_reflns_used 4620
_cell_measurement_temperature 123
_cell_measurement_theta_max 27.50
_cell_measurement_theta_min 3.20
_cell_volume 1158.7(6)
_computing_cell_refinement 'CrystalClear-SM Expert 2.1 b29'
_computing_data_collection 'CrystalClear-SM Expert 2.1 b29 (Rigaku, 2013)'
_computing_data_reduction 'CrystalClear-SM Expert 2.1 b29'
_computing_molecular_graphics 'CrystalStructure 4.1'
_computing_publication_material 'CrystalStructure 4.1 (Rigaku, 2014)'
_computing_structure_refinement 'SHELXL2013 (Sheldrick, 2008)'
_computing_structure_solution SIR97
_diffrn_ambient_temperature 123
_diffrn_detector_area_resol_mean 5.814
_diffrn_measured_fraction_theta_full 0.998
_diffrn_measured_fraction_theta_max 0.996
_diffrn_measurement_device_type 'Rigaku XtaLAB P200'
_diffrn_measurement_method \w
_diffrn_radiation_type 'Mo K\a'
_diffrn_radiation_wavelength 0.71075
_diffrn_reflns_av_R_equivalents 0.0294
_diffrn_reflns_Laue_measured_fraction_full 0.998
_diffrn_reflns_Laue_measured_fraction_max 0.996
_diffrn_reflns_limit_h_max 5
_diffrn_reflns_limit_h_min -7
_diffrn_reflns_limit_k_max 15
_diffrn_reflns_limit_k_min -16
_diffrn_reflns_limit_l_max 19
_diffrn_reflns_limit_l_min -19
_diffrn_reflns_number 9928
_diffrn_reflns_point_group_measured_fraction_full 0.998
_diffrn_reflns_point_group_measured_fraction_max 0.995
_diffrn_reflns_theta_full 25.242
_diffrn_reflns_theta_max 27.552
_diffrn_reflns_theta_min 3.183
_diffrn_standards_number 0
_exptl_absorpt_coefficient_mu 2.961
_exptl_absorpt_correction_T_max 0.744
_exptl_absorpt_correction_T_min 0.533
_exptl_absorpt_correction_type multi-scan
_exptl_absorpt_process_details 'REQAB (Rigaku, 1998)'
_exptl_crystal_colour colorless
_exptl_crystal_density_diffrn 1.849
_exptl_crystal_density_method 'not measured'
_exptl_crystal_description chunk
_exptl_crystal_F_000 624.00
_exptl_crystal_size_max 0.300
_exptl_crystal_size_mid 0.170
_exptl_crystal_size_min 0.100
_refine_diff_density_max 0.51
_refine_diff_density_min -0.40
_refine_ls_abs_structure_details
;
 Flack x determined using 1050 quotients [(I+)-(I-)]/[(I+)+(I-)]
 (Parsons and Flack (2004), Acta Cryst. A60, s61).
;
_refine_ls_abs_structure_Flack -0.002(9)
_refine_ls_extinction_method none
_refine_ls_goodness_of_fit_ref 1.011
_refine_ls_hydrogen_treatment constr
_refine_ls_number_parameters 127
_refine_ls_number_reflns 2648
_refine_ls_number_restraints 0
_refine_ls_R_factor_all 0.0155
_refine_ls_R_factor_gt 0.0145
_refine_ls_shift/su_max 0.000
_refine_ls_structure_factor_coef Fsqd
_refine_ls_weighting_details 'w = 1/[\s^2^(Fo^2^)+(0.0174P)^2^+0.0000P] where P=(Fo^2^+2Fc^2^)/3'
_refine_ls_weighting_scheme calc
_refine_ls_wR_factor_gt 0.0343
_refine_ls_wR_factor_ref 0.0345
_reflns_number_gt 2555
_reflns_number_total 2648
_reflns_threshold_expression F^2^>2.0\s(F^2^)
_cod_data_source_file ja8b02607_si_006.cif
_cod_data_source_block 20160415-6
_cod_database_code 4132249
_shelxl_res_file
;
TITL 20160415-6
CELL  0.71075 6.12970 12.78100 14.79000 90.00000 90.00000 90.00000
ZERR  4 0.00180 0.00400 0.00500 0.00000 0.00000 0.00000
LATT -1
SYMM .50+X, .50-Y,    -Z
SYMM    -X, .50+Y, .50-Z
SYMM .50-X,    -Y, .50+Z
SFAC C H CL I O
UNIT 44 48 4 4 4
L.S. 5
FMAP 2
PLAN -25
WPDB -2
HTAB
BOND $H
CONF
LIST 4
TEMP -150.0
ACTA
SIZE 0.170 0.300 0.100
WGHT    0.017400
FVAR       0.62611
I1    4   -0.114464    0.216365    0.414960    11.00000    0.02679    0.03343 =
         0.02805   -0.00475    0.00099    0.00671
CL2   3    0.909021    0.193319    0.052099    11.00000    0.04392    0.05046 =
         0.03710   -0.00826    0.01694   -0.00828
O3    5    0.223286   -0.023538    0.256075    11.00000    0.03540    0.02117 =
         0.02639   -0.00522    0.00179   -0.00104
C4    1    0.071277    0.136898    0.310846    11.00000    0.02294    0.02559 =
         0.01923   -0.00347   -0.00245    0.00393
AFIX  13
H4    2   -0.021432    0.134847    0.255240    11.00000   -1.20000
AFIX   0
C5    1    0.412760    0.138951    0.222852    11.00000    0.02848    0.02214 =
         0.02104   -0.00064   -0.00368    0.00659
C6    1    0.123889    0.023122    0.336580    11.00000    0.02673    0.02499 =
         0.02025   -0.00237   -0.00282    0.00168
C7    1    0.381960    0.031478    0.212009    11.00000    0.02854    0.02568 =
         0.01857   -0.00018   -0.00497    0.00397
C8    1    0.273980    0.199876    0.288246    11.00000    0.02866    0.01993 =
         0.02566    0.00053    0.00160    0.00213
AFIX  23
H8A   2    0.231656    0.267650    0.260994    11.00000   -1.20000
H8B   2    0.357745    0.214246    0.344113    11.00000   -1.20000
AFIX   0
C9    1    0.675569    0.023575    0.103947    11.00000    0.03458    0.03640 =
         0.01986   -0.00755   -0.00133    0.00842
AFIX  43
H9    2    0.766611   -0.015546    0.064460    11.00000   -1.20000
AFIX   0
C10   1    0.576658    0.188112    0.172400    11.00000    0.03076    0.02686 =
         0.02266   -0.00045   -0.00126    0.00061
AFIX  43
H10   2    0.600061    0.261246    0.178528    11.00000   -1.20000
AFIX   0
C11   1    0.512438   -0.025247    0.152485    11.00000    0.03734    0.02374 =
         0.02366   -0.00453   -0.00448    0.00523
AFIX  43
H11   2    0.488906   -0.098233    0.145233    11.00000   -1.20000
AFIX   0
C12   1    0.285225    0.013340    0.414614    11.00000    0.02896    0.02807 =
         0.02605    0.00386   -0.00510    0.00389
AFIX  33
H12A  2    0.221659    0.044180    0.469260    11.00000   -1.20000
H12B  2    0.317342   -0.060717    0.425460    11.00000   -1.20000
H12C  2    0.420354    0.050272    0.399267    11.00000   -1.20000
AFIX   0
C13   1   -0.078511   -0.042410    0.351513    11.00000    0.03425    0.03265 =
         0.03182   -0.00143   -0.00214   -0.00530
AFIX  33
H13A  2   -0.156918   -0.016626    0.404787    11.00000   -1.20000
H13B  2   -0.173268   -0.037502    0.298313    11.00000   -1.20000
H13C  2   -0.036437   -0.115545    0.361111    11.00000   -1.20000
AFIX   0
C14   1    0.704563    0.130395    0.113653    11.00000    0.02738    0.03799 =
         0.01998    0.00045   -0.00091   -0.00017
HKLF 4
 
REM  20160415-6
REM R1 =  0.0145 for    2555 Fo > 4sig(Fo)  and  0.0155 for all    2648 data
REM    127 parameters refined using      0 restraints
 
END  
     
WGHT      0.0174      0.0000 

REM Instructions for potential hydrogen bonds
EQIV $1 -x+1, y-1/2, -z+1/2
HTAB C13 Cl2_$1

REM Highest difference peak  0.514,  deepest hole -0.396,  1-sigma level  0.052
Q1    1  -0.0802  0.2766  0.4080  11.00000  0.05    0.51
Q2    1  -0.2160  0.2160  0.4223  11.00000  0.05    0.32
Q3    1   0.1035  0.0793  0.3378  11.00000  0.05    0.24
Q4    1  -0.1846  0.1644  0.4750  11.00000  0.05    0.22
Q5    1  -0.1572  0.1226  0.4180  11.00000  0.05    0.22
Q6    1   0.2101  0.0099  0.3747  11.00000  0.05    0.21
Q7    1   0.0279 -0.0024  0.3453  11.00000  0.05    0.20
Q8    1   0.4051  0.0854  0.2180  11.00000  0.05    0.18
Q9    1  -0.0771  0.1720  0.3858  11.00000  0.05    0.18
Q10   1   0.1774  0.1655  0.3084  11.00000  0.05    0.18
Q11   1   0.3436  0.1730  0.2542  11.00000  0.05    0.18
Q12   1   0.4511  0.2122  0.4188  11.00000  0.05    0.18
Q13   1   0.6234  0.1574  0.1384  11.00000  0.05    0.18
Q14   1   0.6045 -0.0050  0.1435  11.00000  0.05    0.17
Q15   1  -0.1112  0.1755  0.2439  11.00000  0.05    0.17
Q16   1   0.6879  0.0788  0.1154  11.00000  0.05    0.17
Q17   1  -0.1903  0.2654  0.4740  11.00000  0.05    0.16
Q18   1   0.5086 -0.0625  0.1560  11.00000  0.05    0.16
Q19   1  -0.2216  0.3447  0.4159  11.00000  0.05    0.16
Q20   1   0.4360  0.0127  0.1765  11.00000  0.05    0.16
Q21   1   0.4571  0.1634  0.1947  11.00000  0.05    0.16
Q22   1  -0.1149  0.1277  0.2738  11.00000  0.05    0.15
Q23   1  -0.0363 -0.1000  0.3296  11.00000  0.05    0.15
Q24   1   0.5631 -0.1070  0.1663  11.00000  0.05    0.15
Q25   1   0.3276  0.2605  0.3818  11.00000  0.05    0.15
;

loop_
_symmetry_equiv_pos_site_id
_space_group_symop_operation_xyz
1 +X,+Y,+Z
2 1/2+X,1/2-Y,-Z
3 -X,1/2+Y,1/2-Z
4 1/2-X,-Y,1/2+Z

loop_
_atom_site_label
_atom_site_type_symbol
_atom_site_fract_x
_atom_site_fract_y
_atom_site_fract_z
_atom_site_U_iso_or_equiv
_atom_site_adp_type
_atom_site_occupancy
_atom_site_site_symmetry_multiplicity
_atom_site_calc_flag
_atom_site_refinement_flags
I1 I -0.11446(3) 0.21637(2) 0.41496(2) 0.02942(6) Uani 1 4 d .
Cl2 Cl 0.90902(15) 0.19332(7) 0.05210(5) 0.0438(2) Uani 1 4 d .
O3 O 0.2233(3) -0.02354(15) 0.25607(13) 0.0277(4) Uani 1 4 d .
C4 C 0.0713(4) 0.1369(2) 0.31085(16) 0.0226(6) Uani 1 4 d .
C5 C 0.4128(5) 0.1389(2) 0.22285(16) 0.0239(5) Uani 1 4 d .
C6 C 0.1239(5) 0.0231(2) 0.33658(15) 0.0240(5) Uani 1 4 d .
C7 C 0.3820(5) 0.0315(2) 0.21201(15) 0.0243(5) Uani 1 4 d .
C8 C 0.2740(5) 0.1999(2) 0.28825(18) 0.0247(6) Uani 1 4 d .
C9 C 0.6756(5) 0.0236(3) 0.10395(17) 0.0303(7) Uani 1 4 d .
C10 C 0.5767(5) 0.1881(2) 0.17240(17) 0.0268(6) Uani 1 4 d .
C11 C 0.5124(5) -0.0253(3) 0.15248(18) 0.0282(6) Uani 1 4 d .
C12 C 0.2852(5) 0.0133(2) 0.41461(19) 0.0277(6) Uani 1 4 d .
C13 C -0.0785(5) -0.0424(3) 0.35151(19) 0.0329(7) Uani 1 4 d .
C14 C 0.7046(5) 0.1304(3) 0.11365(18) 0.0284(6) Uani 1 4 d .
H4 H -0.02143 0.13485 0.25524 0.0271 Uiso 1 4 calc R
H8A H 0.23166 0.26765 0.26099 0.0297 Uiso 1 4 calc R
H8B H 0.35774 0.21425 0.34411 0.0297 Uiso 1 4 calc R
H9 H 0.76661 -0.01555 0.06446 0.0363 Uiso 1 4 calc R
H10 H 0.60006 0.26125 0.17853 0.0321 Uiso 1 4 calc R
H11 H 0.48891 -0.09823 0.14523 0.0339 Uiso 1 4 calc R
H12A H 0.22166 0.04418 0.46926 0.0332 Uiso 1 4 calc R
H12B H 0.31734 -0.06072 0.42546 0.0332 Uiso 1 4 calc R
H12C H 0.42035 0.05027 0.39927 0.0332 Uiso 1 4 calc R
H13A H -0.15692 -0.01663 0.40479 0.0395 Uiso 1 4 calc R
H13B H -0.17327 -0.0375 0.29831 0.0395 Uiso 1 4 calc R
H13C H -0.03644 -0.11554 0.36111 0.0395 Uiso 1 4 calc R

loop_
_atom_site_aniso_label
_atom_site_aniso_U_11
_atom_site_aniso_U_22
_atom_site_aniso_U_33
_atom_site_aniso_U_12
_atom_site_aniso_U_13
_atom_site_aniso_U_23
I1 0.02679(9) 0.03343(10) 0.02805(8) 0.00671(8) 0.00099(7) -0.00475(8)
Cl2 0.0439(5) 0.0505(5) 0.0371(3) -0.0083(4) 0.0169(4) -0.0083(3)
O3 0.0354(11) 0.0212(11) 0.0264(10) -0.0010(8) 0.0018(9) -0.0052(9)
C4 0.0229(15) 0.0256(14) 0.0192(11) 0.0039(11) -0.0024(10) -0.0035(10)
C5 0.0285(15) 0.0221(13) 0.0210(11) 0.0066(12) -0.0037(11) -0.0006(9)
C6 0.0267(13) 0.0250(14) 0.0203(10) 0.0017(13) -0.0028(12) -0.0024(9)
C7 0.0285(13) 0.0257(14) 0.0186(10) 0.0040(13) -0.0050(12) -0.0002(9)
C8 0.0287(14) 0.0199(15) 0.0257(12) 0.0021(11) 0.0016(10) 0.0005(10)
C9 0.0346(17) 0.0364(18) 0.0199(13) 0.0084(12) -0.0013(10) -0.0076(11)
C10 0.0308(16) 0.0269(15) 0.0227(11) 0.0006(11) -0.0013(11) -0.0004(10)
C11 0.0373(17) 0.0237(16) 0.0237(12) 0.0052(12) -0.0045(12) -0.0045(11)
C12 0.0290(14) 0.0281(15) 0.0261(12) 0.0039(11) -0.0051(13) 0.0039(14)
C13 0.0343(18) 0.0326(17) 0.0318(14) -0.0053(13) -0.0021(12) -0.0014(12)
C14 0.0274(14) 0.0380(18) 0.0200(11) -0.0002(12) -0.0009(10) 0.0004(11)

loop_
_atom_type_symbol
_atom_type_description
_atom_type_scat_dispersion_real
_atom_type_scat_dispersion_imag
_atom_type_scat_source
C C 0.0033 0.0016
;
International Tables for Crystallography
(Vol. C, Tables 4.2.6.8 and 6.1.1.4)
;
H H 0.0000 0.0000
;
International Tables for Crystallography
(Vol. C, Table 6.1.1.4)
;
Cl Cl 0.1484 0.1585
;
International Tables for Crystallography
(Vol. C, Tables 4.2.6.8 and 6.1.1.4)
;
I I -0.4742 1.8119
;
International Tables for Crystallography
(Vol. C, Tables 4.2.6.8 and 6.1.1.4)
;
O O 0.0106 0.0060
;
International Tables for Crystallography
(Vol. C, Tables 4.2.6.8 and 6.1.1.4)
;

loop_
_geom_angle_atom_site_label_1
_geom_angle_atom_site_label_2
_geom_angle_atom_site_label_3
_geom_angle
_geom_angle_publ_flag
C6 O3 C7 118.3(2) yes
I1 C4 C6 112.18(16) yes
I1 C4 C8 109.75(18) yes
C6 C4 C8 112.6(2) yes
C7 C5 C8 120.4(2) yes
C7 C5 C10 118.5(3) yes
C8 C5 C10 121.0(3) yes
O3 C6 C4 105.74(19) yes
O3 C6 C12 108.2(2) yes
O3 C6 C13 103.6(2) yes
C4 C6 C12 113.6(2) yes
C4 C6 C13 112.8(3) yes
C12 C6 C13 112.1(2) yes
O3 C7 C5 123.2(2) yes
O3 C7 C11 116.3(2) yes
C5 C7 C11 120.5(3) yes
C4 C8 C5 109.3(2) yes
C11 C9 C14 119.0(3) yes
C5 C10 C14 120.1(3) yes
C7 C11 C9 120.6(3) yes
Cl2 C14 C9 119.5(2) yes
Cl2 C14 C10 119.3(2) yes
C9 C14 C10 121.2(3) yes
I1 C4 H4 107.338 no
C6 C4 H4 107.337 no
C8 C4 H4 107.336 no
C4 C8 H8A 109.829 no
C4 C8 H8B 109.828 no
C5 C8 H8A 109.818 no
C5 C8 H8B 109.827 no
H8A C8 H8B 108.268 no
C11 C9 H9 120.493 no
C14 C9 H9 120.491 no
C5 C10 H10 119.931 no
C14 C10 H10 119.933 no
C7 C11 H11 119.687 no
C9 C11 H11 119.689 no
C6 C12 H12A 109.470 no
C6 C12 H12B 109.471 no
C6 C12 H12C 109.478 no
H12A C12 H12B 109.467 no
H12A C12 H12C 109.468 no
H12B C12 H12C 109.474 no
C6 C13 H13A 109.472 no
C6 C13 H13B 109.473 no
C6 C13 H13C 109.471 no
H13A C13 H13B 109.472 no
H13A C13 H13C 109.464 no
H13B C13 H13C 109.474 no

loop_
_geom_bond_atom_site_label_1
_geom_bond_atom_site_label_2
_geom_bond_distance
_geom_bond_publ_flag
I1 C4 2.168(3) yes
Cl2 C14 1.745(3) yes
O3 C6 1.464(3) yes
O3 C7 1.366(3) yes
C4 C6 1.537(4) yes
C4 C8 1.518(4) yes
C5 C7 1.396(4) yes
C5 C8 1.505(4) yes
C5 C10 1.400(4) yes
C6 C12 1.525(4) yes
C6 C13 1.513(4) yes
C7 C11 1.393(4) yes
C9 C11 1.380(4) yes
C9 C14 1.384(5) yes
C10 C14 1.383(4) yes
C4 H4 1.000 no
C8 H8A 0.990 no
C8 H8B 0.990 no
C9 H9 0.950 no
C10 H10 0.950 no
C11 H11 0.950 no
C12 H12A 0.980 no
C12 H12B 0.980 no
C12 H12C 0.980 no
C13 H13A 0.980 no
C13 H13B 0.980 no
C13 H13C 0.980 no

loop_
_geom_contact_atom_site_label_1
_geom_contact_atom_site_label_2
_geom_contact_distance
_geom_contact_publ_flag
_geom_contact_site_symmetry_2
I1 C12 3.569(3) no .
I1 C13 3.445(3) no .
O3 C8 2.912(4) no .
C4 C7 2.753(4) no .
C5 C6 2.856(4) no .
C5 C9 2.804(4) no .
C5 C12 3.351(4) no .
C7 C12 3.063(4) no .
C7 C14 2.761(4) no .
C8 C12 3.030(4) no .
C10 C11 2.771(4) no .
I1 H8A 3.1806 no .
I1 H8B 3.0784 no .
I1 H12A 3.1198 no .
I1 H13A 2.9931 no .
Cl2 H9 2.8146 no .
Cl2 H10 2.7995 no .
O3 H4 2.5196 no .
O3 H8B 3.4076 no .
O3 H11 2.4999 no .
O3 H12A 3.2697 no .
O3 H12B 2.6143 no .
O3 H12C 2.6143 no .
O3 H13A 3.2058 no .
O3 H13B 2.5161 no .
O3 H13C 2.5161 no .
C4 H12A 2.7827 no .
C4 H12B 3.3953 no .
C4 H12C 2.7412 no .
C4 H13A 2.7816 no .
C4 H13B 2.6926 no .
C4 H13C 3.3762 no .
C5 H4 2.7047 no .
C5 H11 3.2749 no .
C5 H12C 2.8452 no .
C6 H8A 3.3844 no .
C6 H8B 2.8345 no .
C7 H4 2.8755 no .
C7 H8A 3.2380 no .
C7 H8B 3.0489 no .
C7 H9 3.2684 no .
C7 H10 3.2644 no .
C7 H12B 3.3929 no .
C7 H12C 2.7899 no .
C8 H10 2.6914 no .
C8 H12A 3.3511 no .
C8 H12C 2.6753 no .
C9 H10 3.2648 no .
C10 H8A 2.6874 no .
C10 H8B 2.8917 no .
C10 H9 3.2680 no .
C12 H4 3.3913 no .
C12 H8B 2.8069 no .
C12 H13A 2.7410 no .
C12 H13B 3.3585 no .
C12 H13C 2.6883 no .
C13 H4 2.6986 no .
C13 H12A 2.7646 no .
C13 H12B 2.6718 no .
C13 H12C 3.3545 no .
C14 H11 3.2410 no .
H4 H8A 2.3011 no .
H4 H8B 2.8565 no .
H4 H13A 3.0546 no .
H4 H13B 2.4748 no .
H4 H13C 3.5640 no .
H8A H10 2.5678 no .
H8B H10 2.9265 no .
H8B H12A 2.9743 no .
H8B H12C 2.2815 no .
H9 H11 2.3327 no .
H12A H13A 2.6265 no .
H12A H13C 3.0379 no .
H12B H13A 2.9769 no .
H12B H13B 3.5593 no .
H12B H13C 2.4697 no .
H12C H13C 3.5566 no .
I1 H8B 3.4008 no 1_455
I1 H9 3.5138 no 4_555
I1 H11 3.4170 no 3_555
I1 H12C 3.5625 no 1_455
Cl2 H4 3.1252 no 1_655
Cl2 H12B 3.4522 no 3_655
Cl2 H12B 3.0321 no 4_654
Cl2 H13A 3.4978 no 4_554
Cl2 H13C 2.8681 no 3_655
O3 H10 3.1103 no 3_645
C5 H4 3.5016 no 1_655
C5 H13B 3.5736 no 1_655
C7 H13B 3.1367 no 1_655
C8 H11 3.1207 no 3_655
C8 H13C 3.5448 no 3_555
C9 H4 3.2372 no 1_655
C9 H12A 3.2630 no 4_554
C9 H13A 2.9491 no 4_554
C9 H13B 3.1195 no 1_655
C10 H4 2.8344 no 1_655
C10 H12B 3.5808 no 3_655
C11 H8A 3.3324 no 3_645
C11 H8B 3.4236 no 3_645
C11 H12A 3.0758 no 4_554
C11 H13B 2.8962 no 1_655
C12 H9 3.5298 no 4_655
C12 H10 3.5739 no 3_645
C12 H13A 3.4439 no 1_655
C13 H8A 3.0892 no 3_545
C13 H9 3.4348 no 4_555
C13 H12C 3.3672 no 1_455
C14 H4 2.6851 no 1_655
C14 H13A 3.4266 no 4_554
C14 H13B 3.5531 no 1_655
H4 Cl2 3.1252 no 1_455
H4 C5 3.5016 no 1_455
H4 C9 3.2372 no 1_455
H4 C10 2.8344 no 1_455
H4 C14 2.6851 no 1_455
H4 H10 3.0463 no 1_455
H8A C11 3.3324 no 3_655
H8A C13 3.0892 no 3_555
H8A H11 2.7921 no 3_655
H8A H13B 2.6645 no 3_555
H8A H13C 2.6310 no 3_555
H8B I1 3.4008 no 1_655
H8B C11 3.4236 no 3_655
H8B H11 2.5793 no 3_655
H9 I1 3.5138 no 4_554
H9 C12 3.5298 no 4_654
H9 C13 3.4348 no 4_554
H9 H12A 3.3278 no 4_554
H9 H12A 3.4577 no 4_654
H9 H12B 3.4177 no 4_654
H9 H12C 3.1381 no 4_654
H9 H13A 2.4896 no 4_554
H9 H13B 3.4895 no 1_655
H10 O3 3.1103 no 3_655
H10 C12 3.5739 no 3_655
H10 H4 3.0463 no 1_655
H10 H11 3.2121 no 3_655
H10 H12B 2.7927 no 3_655
H10 H13C 3.1589 no 3_655
H11 I1 3.4170 no 3_545
H11 C8 3.1207 no 3_645
H11 H8A 2.7921 no 3_645
H11 H8B 2.5793 no 3_645
H11 H10 3.2121 no 3_645
H11 H12A 2.9861 no 4_554
H11 H13B 3.1649 no 1_655
H12A C9 3.2630 no 4_555
H12A C11 3.0758 no 4_555
H12A H9 3.3278 no 4_555
H12A H9 3.4577 no 4_655
H12A H11 2.9861 no 4_555
H12B Cl2 3.4522 no 3_645
H12B Cl2 3.0321 no 4_655
H12B C10 3.5808 no 3_645
H12B H9 3.4177 no 4_655
H12B H10 2.7927 no 3_645
H12B H13A 3.2858 no 1_655
H12C I1 3.5625 no 1_655
H12C C13 3.3672 no 1_655
H12C H9 3.1381 no 4_655
H12C H13A 2.7299 no 1_655
H12C H13B 3.1134 no 1_655
H13A Cl2 3.4978 no 4_555
H13A C9 2.9491 no 4_555
H13A C12 3.4439 no 1_455
H13A C14 3.4266 no 4_555
H13A H9 2.4896 no 4_555
H13A H12B 3.2858 no 1_455
H13A H12C 2.7299 no 1_455
H13B C5 3.5736 no 1_455
H13B C7 3.1367 no 1_455
H13B C9 3.1195 no 1_455
H13B C11 2.8962 no 1_455
H13B C14 3.5531 no 1_455
H13B H8A 2.6645 no 3_545
H13B H9 3.4895 no 1_455
H13B H11 3.1649 no 1_455
H13B H12C 3.1134 no 1_455
H13C Cl2 2.8681 no 3_645
H13C C8 3.5448 no 3_545
H13C H8A 2.6310 no 3_545
H13C H10 3.1589 no 3_645

loop_
_geom_torsion_atom_site_label_1
_geom_torsion_atom_site_label_2
_geom_torsion_atom_site_label_3
_geom_torsion_atom_site_label_4
_geom_torsion
_geom_torsion_publ_flag
C6 O3 C7 C5 -18.5(3) no
C6 O3 C7 C11 163.0(2) no
C7 O3 C6 C4 46.4(3) no
C7 O3 C6 C12 -75.7(3) no
C7 O3 C6 C13 165.21(19) no
I1 C4 C6 O3 172.92(14) no
I1 C4 C6 C12 -68.6(2) no
I1 C4 C6 C13 60.4(2) no
I1 C4 C8 C5 174.40(13) no
C6 C4 C8 C5 48.7(3) no
C8 C4 C6 O3 -62.7(3) no
C8 C4 C6 C12 55.8(3) no
C8 C4 C6 C13 -175.17(17) no
C7 C5 C8 C4 -17.9(3) no
C8 C5 C7 O3 2.5(4) no
C8 C5 C7 C11 -179.1(2) no
C7 C5 C10 C14 -0.3(4) no
C10 C5 C7 O3 -178.2(2) no
C10 C5 C7 C11 0.2(4) no
C8 C5 C10 C14 179.0(2) no
C10 C5 C8 C4 162.8(2) no
O3 C7 C11 C9 179.2(2) no
C5 C7 C11 C9 0.6(4) no
C11 C9 C14 Cl2 -179.6(2) no
C11 C9 C14 C10 1.5(4) no
C14 C9 C11 C7 -1.5(4) no
C5 C10 C14 Cl2 -179.6(2) no
C5 C10 C14 C9 -0.6(4) no
